data_4083487
loop_
_publ_author_name
'Nako, Adi E.'
'Tan, Qian Wen'
'White, Andrew J. P.'
'Crimmin, Mark R.'

_publ_section_title
;
 Weakly Coordinated Zinc and Aluminum \s-Complexes of Copper(I)
;
_journal_issue 11
_journal_name_full Organometallics
_journal_page_first 2685
_journal_paper_doi 10.1021/om500380k
_journal_volume 33
_journal_year 2014
_chemical_formula_moiety 'C46 H55 Cl4 Cu N4 Zn'
_chemical_formula_sum 'C46 H55 Cl4 Cu N4 Zn'
_chemical_formula_weight 934.65
_chemical_name_systematic
; 
 ? 
;
_space_group_crystal_system triclinic
_space_group_IT_number 2
_space_group_name_Hall '-P 1'
_space_group_name_H-M_alt 'P -1'
_symmetry_space_group_name_Hall '-P 1'
_symmetry_space_group_name_H-M 'P -1'
_atom_sites_solution_hydrogens mixed
_audit_creation_method SHELXL-2013
_cell_angle_alpha 100.891(3)
_cell_angle_beta 97.037(3)
_cell_angle_gamma 101.712(3)
_cell_formula_units_Z 2
_cell_length_a 12.7453(4)
_cell_length_b 12.7844(4)
_cell_length_c 14.8223(5)
_cell_measurement_reflns_used 5558
_cell_measurement_temperature 173
_cell_measurement_theta_max 72.3480
_cell_measurement_theta_min 3.0480
_cell_volume 2289.55(14)
_computing_cell_refinement CrysAlisPro,
_computing_data_collection CrysAlisPro,
_computing_data_reduction CrysAlisPro,
_computing_molecular_graphics 'Bruker SHELXTL'
_computing_publication_material 'CIFTAB-2013 (Sheldrick, 2013)'
_computing_structure_refinement 'SHELXL-2013 (Sheldrick, 2013)'
_computing_structure_solution 'SHELXS-2013 (Sheldrick, 2013)'
_diffrn_ambient_temperature 173
_diffrn_detector_area_resol_mean 10.4115
_diffrn_measured_fraction_theta_full 0.983
_diffrn_measured_fraction_theta_max 0.940
_diffrn_measurement_device_type 'Agilent Xcalibur PX Ultra A'
_diffrn_measurement_method 'omega scans'
_diffrn_radiation_type CuK\a
_diffrn_radiation_wavelength 1.54184
_diffrn_reflns_av_R_equivalents 0.0251
_diffrn_reflns_av_unetI/netI 0.0392
_diffrn_reflns_Laue_measured_fraction_full 0.983
_diffrn_reflns_Laue_measured_fraction_max 0.940
_diffrn_reflns_limit_h_max 15
_diffrn_reflns_limit_h_min -10
_diffrn_reflns_limit_k_max 14
_diffrn_reflns_limit_k_min -15
_diffrn_reflns_limit_l_max 18
_diffrn_reflns_limit_l_min -16
_diffrn_reflns_number 13915
_diffrn_reflns_point_group_measured_fraction_full 0.983
_diffrn_reflns_point_group_measured_fraction_max 0.940
_diffrn_reflns_theta_full 67.684
_diffrn_reflns_theta_max 73.644
_diffrn_reflns_theta_min 3.080
_diffrn_source 'Enhance Ultra (Cu) X-ray Source'
_exptl_absorpt_coefficient_mu 3.632
_exptl_absorpt_correction_T_max 0.830
_exptl_absorpt_correction_T_min 0.670
_exptl_absorpt_correction_type analytical
_exptl_absorpt_process_details
; 
CrysAlisPro, Agilent Technologies, 
Version 1.171.36.28 (release 01-02-2013 CrysAlis171 .NET) 
(compiled Feb  1 2013,16:14:44) 
Analytical numeric absorption correction using a multifaceted crystal 
model based on expressions derived by R.C. Clark & J.S. Reid. 
(Clark, R. C. & Reid, J. S. (1995). Acta Cryst. A51, 887-897) 
;
_exptl_crystal_colour Yellow
_exptl_crystal_density_diffrn 1.356
_exptl_crystal_description tablets
_exptl_crystal_F_000 972
_exptl_crystal_size_max 0.14
_exptl_crystal_size_mid 0.13
_exptl_crystal_size_min 0.06
_refine_diff_density_max 0.971
_refine_diff_density_min -0.459
_refine_diff_density_rms 0.072
_refine_ls_extinction_method none
_refine_ls_goodness_of_fit_ref 1.091
_refine_ls_hydrogen_treatment mixed
_refine_ls_matrix_type full
_refine_ls_number_parameters 551
_refine_ls_number_reflns 8686
_refine_ls_number_restraints 70
_refine_ls_restrained_S_all 1.103
_refine_ls_R_factor_all 0.0485
_refine_ls_R_factor_gt 0.0397
_refine_ls_shift/su_max 0.001
_refine_ls_shift/su_mean 0.000
_refine_ls_structure_factor_coef Fsqd
_refine_ls_weighting_details 'w=1/[\s^2^(Fo^2^)+(0.0513P)^2^+1.4321P] where P=(Fo^2^+2Fc^2^)/3'
_refine_ls_weighting_scheme calc
_refine_ls_wR_factor_gt 0.1055
_refine_ls_wR_factor_ref 0.1113
_reflns_Friedel_coverage 0.000
_reflns_number_gt 7335
_reflns_number_total 8686
_reflns_threshold_expression 'I > 2\s(I)'
_cod_data_source_file om500380k_si_003.cif
_cod_data_source_block 4
_cod_depositor_comments 'Adding full bibliography for 4083485--4083487.cif.'
_cod_original_cell_volume 2289.55(13)
_cod_database_code 4083487
_shelx_space_group_comment
; 
The symmetry employed for this shelxl refinement is uniquely defined 
by the following loop, which should always be used as a source of 
symmetry information in preference to the above space-group names. 
They are only intended as comments. 
;
_shelxl_version_number 2013-4

loop_
_space_group_symop_operation_xyz
'x, y, z'
'-x, -y, -z'

loop_
_atom_site_label
_atom_site_type_symbol
_atom_site_fract_x
_atom_site_fract_y
_atom_site_fract_z
_atom_site_U_iso_or_equiv
_atom_site_adp_type
_atom_site_occupancy
_atom_site_site_symmetry_order
_atom_site_calc_flag
_atom_site_refinement_flags_posn
_atom_site_refinement_flags_adp
_atom_site_refinement_flags_occupancy
_atom_site_disorder_assembly
_atom_site_disorder_group
Zn1 Zn 0.76582(3) 0.75060(3) 0.27803(2) 0.02500(10) Uani 1 1 d . . . . .
Cu1 Cu 0.74382(3) 0.55002(3) 0.24340(3) 0.02463(10) Uani 1 1 d . . . . .
H1 H 0.714(3) 0.644(3) 0.210(2) 0.035(8) Uiso 1 1 d . . . . .
N1 N 0.85084(17) 0.48727(17) 0.30430(15) 0.0259(4) Uani 1 1 d . . . . .
C1 C 0.8178(2) 0.3966(2) 0.33711(18) 0.0274(5) Uani 1 1 d . . . . .
C2 C 0.7128(2) 0.3321(2) 0.31798(19) 0.0293(5) Uani 1 1 d . . . . .
H2A H 0.6997 0.2767 0.3525 0.035 Uiso 1 1 calc R U . . .
C3 C 0.6223(2) 0.3369(2) 0.25437(18) 0.0272(5) Uani 1 1 d . . . . .
N3 N 0.62173(17) 0.41886(17) 0.21306(15) 0.0263(4) Uani 1 1 d . . . . .
C4 C 0.8981(3) 0.3622(3) 0.4034(2) 0.0388(6) Uani 1 1 d . . . . .
H4A H 0.9502 0.3324 0.3690 0.058 Uiso 1 1 calc R U . . .
H4B H 0.8588 0.3060 0.4317 0.058 Uiso 1 1 calc R U . . .
H4C H 0.9370 0.4258 0.4524 0.058 Uiso 1 1 calc R U . . .
C5 C 0.5244(2) 0.2416(2) 0.2343(2) 0.0367(6) Uani 1 1 d . . . . .
H5A H 0.4583 0.2693 0.2370 0.055 Uiso 1 1 calc R U . . .
H5B H 0.5310 0.1971 0.2809 0.055 Uiso 1 1 calc R U . . .
H5C H 0.5203 0.1966 0.1721 0.055 Uiso 1 1 calc R U . . .
C6 C 0.9628(2) 0.5240(2) 0.30573(18) 0.0277(5) Uani 1 1 d . . . . .
C7 C 1.0230(2) 0.4579(2) 0.2574(2) 0.0350(6) Uani 1 1 d . . . . .
Cl7 Cl 0.95551(7) 0.33032(7) 0.18944(6) 0.0517(2) Uani 1 1 d . . . . .
C8 C 1.1343(2) 0.4912(3) 0.2595(2) 0.0400(7) Uani 1 1 d . . . . .
H8A H 1.1722 0.4430 0.2277 0.048 Uiso 1 1 calc R U . . .
C9 C 1.1889(2) 0.5943(3) 0.3079(2) 0.0413(7) Uani 1 1 d . . . . .
H9A H 1.2652 0.6172 0.3105 0.050 Uiso 1 1 calc R U . . .
C10 C 1.1333(2) 0.6646(3) 0.3528(2) 0.0372(6) Uani 1 1 d . . . . .
H10A H 1.1704 0.7369 0.3845 0.045 Uiso 1 1 calc R U . . .
C11 C 1.0225(2) 0.6291(2) 0.35126(19) 0.0297(5) Uani 1 1 d . . . . .
Cl11 Cl 0.95723(5) 0.72131(5) 0.40975(5) 0.03306(14) Uani 1 1 d . . . . .
C12 C 0.5305(2) 0.4137(2) 0.14655(19) 0.0279(5) Uani 1 1 d . . . . .
C13 C 0.4460(2) 0.4623(2) 0.1705(2) 0.0319(6) Uani 1 1 d . . . . .
Cl13 Cl 0.45307(6) 0.52450(6) 0.28679(5) 0.04080(17) Uani 1 1 d . . . . .
C14 C 0.3582(2) 0.4610(3) 0.1054(2) 0.0395(7) Uani 1 1 d . . . . .
H14A H 0.3020 0.4948 0.1238 0.047 Uiso 1 1 calc R U . . .
C15 C 0.3524(3) 0.4103(3) 0.0134(2) 0.0447(7) Uani 1 1 d . . . . .
H15A H 0.2916 0.4083 -0.0316 0.054 Uiso 1 1 calc R U . . .
C16 C 0.4349(3) 0.3626(3) -0.0133(2) 0.0434(7) Uani 1 1 d . . . . .
H16A H 0.4316 0.3284 -0.0767 0.052 Uiso 1 1 calc R U . . .
C17 C 0.5224(2) 0.3649(2) 0.0530(2) 0.0346(6) Uani 1 1 d . . . . .
Cl17 Cl 0.62755(7) 0.30711(7) 0.01858(6) 0.04787(19) Uani 1 1 d . . . . .
N21 N 0.85290(18) 0.87198(18) 0.23724(16) 0.0290(5) Uani 1 1 d . . . . .
C21 C 0.9047(2) 0.9598(2) 0.3020(2) 0.0324(6) Uani 1 1 d . . . . .
C22 C 0.8853(2) 0.9810(2) 0.3943(2) 0.0342(6) Uani 1 1 d . . . . .
H22A H 0.9376 1.0388 0.4362 0.041 Uiso 1 1 calc R U . . .
C23 C 0.7994(2) 0.9290(2) 0.43376(19) 0.0303(5) Uani 1 1 d . . . . .
N23 N 0.73321(18) 0.83189(17) 0.39349(15) 0.0260(4) Uani 1 1 d . . . . .
C24 C 0.9915(3) 1.0457(3) 0.2788(3) 0.0527(9) Uani 1 1 d . . . . .
H24A H 1.0534 1.0143 0.2650 0.079 Uiso 1 1 calc R U . . .
H24B H 1.0158 1.1082 0.3321 0.079 Uiso 1 1 calc R U . . .
H24C H 0.9617 1.0700 0.2244 0.079 Uiso 1 1 calc R U . . .
C25 C 0.7832(3) 0.9902(3) 0.5262(2) 0.0443(7) Uani 1 1 d . . . . .
H25A H 0.7178 1.0188 0.5176 0.066 Uiso 1 1 calc R U . . .
H25B H 0.8464 1.0512 0.5521 0.066 Uiso 1 1 calc R U . . .
H25C H 0.7749 0.9406 0.5691 0.066 Uiso 1 1 calc R U . . .
C26 C 0.8617(3) 0.8685(2) 0.1404(2) 0.0353(6) Uani 1 1 d . . . . .
C27 C 0.9346(4) 0.8148(4) 0.0983(3) 0.0582(10) Uani 1 1 d . . . . .
C28 C 0.9378(5) 0.8108(5) 0.0048(3) 0.0869(17) Uani 1 1 d . U . . .
H28A H 0.9867 0.7740 -0.0242 0.104 Uiso 1 1 calc R U . . .
C29 C 0.8723(5) 0.8585(5) -0.0475(3) 0.0886(17) Uani 1 1 d . U . . .
H29A H 0.8770 0.8558 -0.1113 0.106 Uiso 1 1 calc R U . . .
C30 C 0.8002(4) 0.9098(4) -0.0062(3) 0.0595(10) Uani 1 1 d . . . . .
H30A H 0.7543 0.9420 -0.0424 0.071 Uiso 1 1 calc R U . . .
C31 C 0.7928(3) 0.9157(2) 0.0873(2) 0.0360(6) Uani 1 1 d D . . . .
C32 C 1.0101(4) 0.7596(4) 0.1510(3) 0.0640(12) Uani 1 1 d . . . . .
H32A H 0.9945 0.7664 0.2161 0.077 Uiso 1 1 calc R U . . .
C33 C 0.9888(5) 0.6388(4) 0.1060(3) 0.0772(14) Uani 1 1 d . . . . .
H33A H 0.9133 0.6033 0.1069 0.116 Uiso 1 1 calc R U . . .
H33B H 1.0378 0.6048 0.1406 0.116 Uiso 1 1 calc R U . . .
H33C H 1.0014 0.6303 0.0414 0.116 Uiso 1 1 calc R U . . .
C34 C 1.1306(5) 0.8159(6) 0.1559(5) 0.099(2) Uani 1 1 d . . . . .
H34A H 1.1473 0.8109 0.0927 0.149 Uiso 1 1 calc R U . . .
H34B H 1.1770 0.7795 0.1907 0.149 Uiso 1 1 calc R U . . .
H34C H 1.1438 0.8931 0.1876 0.149 Uiso 1 1 calc R U . . .
C35 C 0.7055(7) 0.9649(8) 0.1292(6) 0.0399(17) Uani 0.659(16) 1 d D U P A 1
H35 H 0.6822 0.9248 0.1778 0.048 Uiso 0.659(16) 1 calc R U P A 1
C36 C 0.7481(7) 1.0851(6) 0.1755(9) 0.106(5) Uani 0.659(16) 1 d D U P A 1
H36A H 0.7665 1.1268 0.1282 0.159 Uiso 0.659(16) 1 calc R U P A 1
H36B H 0.8132 1.0941 0.2215 0.159 Uiso 0.659(16) 1 calc R U P A 1
H36C H 0.6922 1.1122 0.2066 0.159 Uiso 0.659(16) 1 calc R U P A 1
C37 C 0.6057(5) 0.9537(6) 0.0570(6) 0.0521(17) Uani 0.659(16) 1 d D U P A 1
H37A H 0.5479 0.9763 0.0884 0.078 Uiso 0.659(16) 1 calc R U P A 1
H37B H 0.5803 0.8772 0.0229 0.078 Uiso 0.659(16) 1 calc R U P A 1
H37C H 0.6245 1.0004 0.0133 0.078 Uiso 0.659(16) 1 calc R U P A 1
C35' C 0.7206(11) 0.9872(10) 0.1263(13) 0.041(5) Uiso 0.341(16) 1 d D U P A 2
H35' H 0.7310 0.9931 0.1952 0.049 Uiso 0.341(16) 1 calc R U P A 2
C36' C 0.7516(11) 1.1021(8) 0.1104(11) 0.061(4) Uiso 0.341(16) 1 d D . P A 2
H36D H 0.8309 1.1254 0.1177 0.091 Uiso 0.341(16) 1 calc R U P A 2
H36E H 0.7250 1.1521 0.1560 0.091 Uiso 0.341(16) 1 calc R U P A 2
H36F H 0.7190 1.1032 0.0473 0.091 Uiso 0.341(16) 1 calc R U P A 2
C37' C 0.6017(8) 0.9382(11) 0.0889(11) 0.052(4) Uiso 0.341(16) 1 d D U P A 2
H37D H 0.5894 0.9267 0.0208 0.078 Uiso 0.341(16) 1 calc R U P A 2
H37E H 0.5586 0.9882 0.1149 0.078 Uiso 0.341(16) 1 calc R U P A 2
H37F H 0.5800 0.8679 0.1067 0.078 Uiso 0.341(16) 1 calc R U P A 2
C38 C 0.6362(2) 0.7945(2) 0.43098(18) 0.0270(5) Uani 1 1 d . . . . .
C39 C 0.5390(2) 0.8195(2) 0.3953(2) 0.0322(6) Uani 1 1 d D . . . .
C40 C 0.4443(2) 0.7799(2) 0.4287(2) 0.0364(6) Uani 1 1 d . . . . .
H40A H 0.3786 0.7980 0.4063 0.044 Uiso 1 1 calc R U . . .
C41 C 0.4439(2) 0.7153(3) 0.4932(2) 0.0389(7) Uani 1 1 d . . . . .
H41A H 0.3782 0.6873 0.5136 0.047 Uiso 1 1 calc R U . . .
C42 C 0.5402(2) 0.6915(2) 0.5280(2) 0.0364(6) Uani 1 1 d . . . . .
H42A H 0.5399 0.6473 0.5729 0.044 Uiso 1 1 calc R U . . .
C43 C 0.6376(2) 0.7310(2) 0.49873(19) 0.0306(5) Uani 1 1 d . . . . .
C44 C 0.5305(7) 0.8861(6) 0.3217(6) 0.038(2) Uani 0.668(11) 1 d D U P B 1
H44 H 0.6058 0.9172 0.3122 0.045 Uiso 0.668(11) 1 calc R U P B 1
C45 C 0.4767(8) 0.9801(5) 0.3465(5) 0.075(3) Uani 0.668(11) 1 d D . P B 1
H45A H 0.4046 0.9524 0.3610 0.112 Uiso 0.668(11) 1 calc R U P B 1
H45B H 0.4692 1.0155 0.2937 0.112 Uiso 0.668(11) 1 calc R U P B 1
H45C H 0.5213 1.0334 0.4009 0.112 Uiso 0.668(11) 1 calc R U P B 1
C46 C 0.4693(7) 0.8100(5) 0.2299(4) 0.0576(19) Uani 0.668(11) 1 d D U P B 1
H46A H 0.5063 0.7508 0.2129 0.086 Uiso 0.668(11) 1 calc R U P B 1
H46B H 0.4676 0.8516 0.1808 0.086 Uiso 0.668(11) 1 calc R U P B 1
H46C H 0.3948 0.7787 0.2373 0.086 Uiso 0.668(11) 1 calc R U P B 1
C44' C 0.5359(17) 0.8754(12) 0.3130(12) 0.038(5) Uiso 0.332(11) 1 d D U P B 2
H44' H 0.5914 0.8544 0.2754 0.045 Uiso 0.332(11) 1 calc R U P B 2
C45' C 0.5654(11) 0.9986(8) 0.3466(9) 0.060(4) Uiso 0.332(11) 1 d D . P B 2
H45D H 0.5670 1.0330 0.2929 0.090 Uiso 0.332(11) 1 calc R U P B 2
H45E H 0.6371 1.0213 0.3862 0.090 Uiso 0.332(11) 1 calc R U P B 2
H45F H 0.5111 1.0213 0.3826 0.090 Uiso 0.332(11) 1 calc R U P B 2
C46' C 0.4264(10) 0.8413(11) 0.2496(8) 0.052(3) Uiso 0.332(11) 1 d D U P B 2
H46D H 0.3721 0.8683 0.2830 0.078 Uiso 0.332(11) 1 calc R U P B 2
H46E H 0.4049 0.7612 0.2307 0.078 Uiso 0.332(11) 1 calc R U P B 2
H46F H 0.4316 0.8722 0.1942 0.078 Uiso 0.332(11) 1 calc R U P B 2
C47 C 0.7403(2) 0.7035(2) 0.5412(2) 0.0361(6) Uani 1 1 d . . . . .
H47A H 0.8033 0.7464 0.5195 0.043 Uiso 1 1 calc R U . . .
C48 C 0.7598(3) 0.7339(3) 0.6480(2) 0.0435(7) Uani 1 1 d . . . . .
H48A H 0.7040 0.6860 0.6711 0.065 Uiso 1 1 calc R U . . .
H48B H 0.7560 0.8103 0.6690 0.065 Uiso 1 1 calc R U . . .
H48C H 0.8317 0.7249 0.6721 0.065 Uiso 1 1 calc R U . . .
C49 C 0.7357(3) 0.5816(3) 0.5073(3) 0.0488(8) Uani 1 1 d . . . . .
H49A H 0.8049 0.5661 0.5309 0.073 Uiso 1 1 calc R U . . .
H49B H 0.7228 0.5628 0.4390 0.073 Uiso 1 1 calc R U . . .
H49C H 0.6765 0.5380 0.5303 0.073 Uiso 1 1 calc R U . . .

loop_
_atom_site_aniso_label
_atom_site_aniso_U_11
_atom_site_aniso_U_22
_atom_site_aniso_U_33
_atom_site_aniso_U_23
_atom_site_aniso_U_13
_atom_site_aniso_U_12
Zn1 0.02384(17) 0.02231(16) 0.02807(18) 0.00537(13) 0.00627(13) 0.00264(12)
Cu1 0.02158(19) 0.02245(18) 0.02872(19) 0.00576(14) 0.00221(14) 0.00356(14)
N1 0.0220(10) 0.0274(10) 0.0288(10) 0.0062(8) 0.0047(8) 0.0068(8)
C1 0.0273(13) 0.0284(12) 0.0274(12) 0.0050(10) 0.0049(10) 0.0093(10)
C2 0.0318(14) 0.0252(12) 0.0340(13) 0.0110(10) 0.0086(11) 0.0076(10)
C3 0.0255(13) 0.0235(11) 0.0326(13) 0.0047(10) 0.0093(10) 0.0047(10)
N3 0.0220(10) 0.0254(10) 0.0308(11) 0.0060(8) 0.0024(8) 0.0049(8)
C4 0.0388(16) 0.0410(15) 0.0401(15) 0.0167(12) 0.0017(12) 0.0130(13)
C5 0.0315(14) 0.0281(13) 0.0491(17) 0.0116(12) 0.0071(12) 0.0007(11)
C6 0.0230(12) 0.0315(13) 0.0298(13) 0.0089(10) 0.0033(10) 0.0079(10)
C7 0.0317(14) 0.0349(14) 0.0410(15) 0.0082(12) 0.0110(12) 0.0109(12)
Cl7 0.0505(5) 0.0401(4) 0.0598(5) -0.0066(3) 0.0206(4) 0.0095(3)
C8 0.0317(15) 0.0441(16) 0.0542(18) 0.0163(14) 0.0184(13) 0.0203(13)
C9 0.0201(13) 0.0478(17) 0.060(2) 0.0177(15) 0.0097(13) 0.0105(12)
C10 0.0231(13) 0.0389(15) 0.0481(17) 0.0100(13) 0.0039(12) 0.0045(11)
C11 0.0245(13) 0.0336(13) 0.0324(13) 0.0093(11) 0.0044(10) 0.0082(11)
Cl11 0.0264(3) 0.0321(3) 0.0384(3) 0.0019(2) 0.0037(2) 0.0081(2)
C12 0.0219(12) 0.0252(12) 0.0343(13) 0.0069(10) 0.0019(10) 0.0011(10)
C13 0.0259(13) 0.0322(13) 0.0368(14) 0.0086(11) 0.0063(11) 0.0034(10)
Cl13 0.0372(4) 0.0473(4) 0.0398(4) 0.0053(3) 0.0107(3) 0.0159(3)
C14 0.0234(13) 0.0463(17) 0.0509(18) 0.0141(14) 0.0054(12) 0.0106(12)
C15 0.0297(15) 0.0546(18) 0.0443(17) 0.0102(14) -0.0057(13) 0.0052(13)
C16 0.0388(17) 0.0498(18) 0.0350(15) 0.0024(13) -0.0020(13) 0.0070(14)
C17 0.0285(14) 0.0334(14) 0.0377(15) 0.0011(11) 0.0024(11) 0.0061(11)
Cl17 0.0437(4) 0.0562(4) 0.0417(4) -0.0037(3) 0.0050(3) 0.0217(4)
N21 0.0280(11) 0.0289(11) 0.0329(11) 0.0107(9) 0.0102(9) 0.0061(9)
C21 0.0249(13) 0.0285(13) 0.0427(15) 0.0108(11) 0.0068(11) 0.0004(10)
C22 0.0299(14) 0.0263(12) 0.0389(15) 0.0027(11) 0.0030(11) -0.0042(11)
C23 0.0294(13) 0.0276(12) 0.0314(13) 0.0055(10) 0.0053(11) 0.0021(10)
N23 0.0240(10) 0.0221(10) 0.0303(11) 0.0041(8) 0.0070(9) 0.0021(8)
C24 0.049(2) 0.0441(18) 0.058(2) 0.0120(15) 0.0150(16) -0.0116(15)
C25 0.0505(19) 0.0326(15) 0.0401(16) -0.0032(12) 0.0107(14) -0.0038(13)
C26 0.0402(16) 0.0360(14) 0.0368(15) 0.0167(12) 0.0149(12) 0.0118(12)
C27 0.069(3) 0.085(3) 0.049(2) 0.0363(19) 0.0327(19) 0.049(2)
C28 0.112(4) 0.135(4) 0.059(2) 0.048(3) 0.049(3) 0.086(4)
C29 0.123(4) 0.134(4) 0.051(2) 0.052(3) 0.043(3) 0.078(4)
C30 0.077(3) 0.074(3) 0.050(2) 0.0358(19) 0.0217(19) 0.041(2)
C31 0.0402(16) 0.0318(14) 0.0393(15) 0.0139(12) 0.0088(12) 0.0089(12)
C32 0.070(3) 0.097(3) 0.059(2) 0.041(2) 0.034(2) 0.059(3)
C33 0.094(4) 0.100(4) 0.070(3) 0.044(3) 0.032(3) 0.061(3)
C34 0.074(4) 0.134(5) 0.122(5) 0.068(4) 0.031(3) 0.053(4)
C35 0.039(3) 0.039(3) 0.046(4) 0.012(3) 0.007(3) 0.020(3)
C36 0.089(6) 0.062(4) 0.140(10) -0.040(5) -0.048(6) 0.052(4)
C37 0.037(3) 0.054(3) 0.064(4) 0.018(3) 0.000(3) 0.009(2)
C38 0.0261(13) 0.0238(11) 0.0291(12) 0.0016(10) 0.0081(10) 0.0031(10)
C39 0.0285(14) 0.0285(13) 0.0370(14) 0.0039(11) 0.0073(11) 0.0025(10)
C40 0.0244(13) 0.0388(15) 0.0426(16) 0.0023(12) 0.0082(12) 0.0038(11)
C41 0.0283(14) 0.0436(16) 0.0418(16) 0.0048(13) 0.0153(12) -0.0002(12)
C42 0.0347(15) 0.0380(15) 0.0363(14) 0.0095(12) 0.0127(12) 0.0027(12)
C43 0.0290(14) 0.0298(13) 0.0319(13) 0.0043(10) 0.0087(11) 0.0044(11)
C44 0.028(3) 0.040(3) 0.047(4) 0.015(2) 0.007(2) 0.009(2)
C45 0.123(7) 0.044(3) 0.077(5) 0.028(3) 0.039(4) 0.038(4)
C46 0.081(5) 0.052(3) 0.038(3) 0.013(2) 0.000(3) 0.012(3)
C47 0.0339(15) 0.0371(15) 0.0433(16) 0.0166(12) 0.0148(12) 0.0095(12)
C48 0.0387(17) 0.0475(17) 0.0446(17) 0.0170(14) 0.0068(13) 0.0048(14)
C49 0.057(2) 0.0436(17) 0.056(2) 0.0169(15) 0.0215(17) 0.0239(16)

loop_
_atom_type_symbol
_atom_type_description
_atom_type_scat_dispersion_real
_atom_type_scat_dispersion_imag
_atom_type_scat_source
C C 0.0181 0.0091 'International Tables Vol C Tables 4.2.6.8 and 6.1.1.4'
H H 0.0000 0.0000 'International Tables Vol C Tables 4.2.6.8 and 6.1.1.4'
Cl Cl 0.3639 0.7018 'International Tables Vol C Tables 4.2.6.8 and 6.1.1.4'
Cu Cu -1.9646 0.5888 'International Tables Vol C Tables 4.2.6.8 and 6.1.1.4'
N N 0.0311 0.0180 'International Tables Vol C Tables 4.2.6.8 and 6.1.1.4'
Zn Zn -1.5491 0.6778 'International Tables Vol C Tables 4.2.6.8 and 6.1.1.4'

loop_
_geom_angle_atom_site_label_1
_geom_angle_atom_site_label_2
_geom_angle_atom_site_label_3
_geom_angle
N21 Zn1 N23 99.48(9)
N21 Zn1 Cu1 134.90(7)
N23 Zn1 Cu1 122.72(6)
N1 Cu1 N3 97.62(9)
N1 Cu1 Zn1 119.54(7)
N3 Cu1 Zn1 136.89(6)
C1 N1 C6 117.7(2)
C1 N1 Cu1 119.49(18)
C6 N1 Cu1 122.35(17)
N1 C1 C2 125.0(2)
N1 C1 C4 119.4(2)
C2 C1 C4 115.5(2)
C1 C2 C3 129.4(2)
N3 C3 C2 122.6(2)
N3 C3 C5 120.2(2)
C2 C3 C5 117.1(2)
C3 N3 C12 118.8(2)
C3 N3 Cu1 121.71(18)
C12 N3 Cu1 119.51(17)
C11 C6 N1 123.5(2)
C11 C6 C7 114.6(3)
N1 C6 C7 121.9(2)
C8 C7 C6 123.0(3)
C8 C7 Cl7 118.0(2)
C6 C7 Cl7 119.0(2)
C9 C8 C7 119.5(3)
C8 C9 C10 120.1(3)
C9 C10 C11 119.5(3)
C10 C11 C6 123.2(3)
C10 C11 Cl11 117.3(2)
C6 C11 Cl11 119.5(2)
C17 C12 C13 116.4(3)
C17 C12 N3 121.9(2)
C13 C12 N3 121.6(2)
C14 C13 C12 122.1(3)
C14 C13 Cl13 120.0(2)
C12 C13 Cl13 117.9(2)
C13 C14 C15 119.7(3)
C16 C15 C14 120.0(3)
C15 C16 C17 119.5(3)
C16 C17 C12 122.3(3)
C16 C17 Cl17 119.3(2)
C12 C17 Cl17 118.4(2)
C21 N21 C26 120.0(2)
C21 N21 Zn1 117.57(19)
C26 N21 Zn1 122.42(18)
N21 C21 C22 124.4(2)
N21 C21 C24 120.1(3)
C22 C21 C24 115.5(3)
C21 C22 C23 129.5(3)
N23 C23 C22 124.0(2)
N23 C23 C25 119.8(3)
C22 C23 C25 116.2(2)
C23 N23 C38 119.6(2)
C23 N23 Zn1 117.82(18)
C38 N23 Zn1 122.36(16)
C27 C26 C31 120.0(3)
C27 C26 N21 120.7(3)
C31 C26 N21 119.3(3)
C28 C27 C26 118.6(3)
C28 C27 C32 118.5(3)
C26 C27 C32 122.9(3)
C29 C28 C27 122.0(4)
C30 C29 C28 119.2(4)
C29 C30 C31 121.4(4)
C30 C31 C26 118.9(3)
C30 C31 C35' 115.5(8)
C26 C31 C35' 125.1(8)
C30 C31 C35 120.2(4)
C26 C31 C35 120.8(4)
C33 C32 C27 110.6(4)
C33 C32 C34 110.4(4)
C27 C32 C34 111.2(4)
C36 C35 C37 108.3(6)
C36 C35 C31 111.7(7)
C37 C35 C31 112.4(6)
C37' C35' C36' 109.9(12)
C37' C35' C31 112.5(10)
C36' C35' C31 112.3(10)
C43 C38 C39 120.6(2)
C43 C38 N23 121.0(2)
C39 C38 N23 118.4(2)
C40 C39 C38 118.6(3)
C40 C39 C44 117.7(4)
C38 C39 C44 123.8(4)
C40 C39 C44' 121.3(9)
C38 C39 C44' 119.6(9)
C41 C40 C39 121.5(3)
C40 C41 C42 119.4(3)
C41 C42 C43 121.4(3)
C42 C43 C38 118.5(3)
C42 C43 C47 118.6(3)
C38 C43 C47 122.9(2)
C45 C44 C39 114.4(7)
C45 C44 C46 109.8(6)
C39 C44 C46 108.9(5)
C45' C44' C46' 109.1(13)
C45' C44' C39 110.7(12)
C46' C44' C39 112.9(12)
C43 C47 C49 110.2(3)
C43 C47 C48 112.4(2)
C49 C47 C48 110.0(3)

loop_
_geom_bond_atom_site_label_1
_geom_bond_atom_site_label_2
_geom_bond_distance
Zn1 N21 1.956(2)
Zn1 N23 1.964(2)
Zn1 Cu1 2.4684(5)
Cu1 N1 1.933(2)
Cu1 N3 1.980(2)
N1 C1 1.350(4)
N1 C6 1.405(3)
C1 C2 1.386(4)
C1 C4 1.519(4)
C2 C3 1.417(4)
C3 N3 1.311(3)
C3 C5 1.512(4)
N3 C12 1.411(3)
C6 C11 1.398(4)
C6 C7 1.409(4)
C7 C8 1.390(4)
C7 Cl7 1.736(3)
C8 C9 1.373(5)
C9 C10 1.380(4)
C10 C11 1.389(4)
C11 Cl11 1.738(3)
C12 C17 1.391(4)
C12 C13 1.398(4)
C13 C14 1.381(4)
C13 Cl13 1.739(3)
C14 C15 1.381(5)
C15 C16 1.380(5)
C16 C17 1.385(4)
C17 Cl17 1.740(3)
N21 C21 1.325(4)
N21 C26 1.447(4)
C21 C22 1.405(4)
C21 C24 1.513(4)
C22 C23 1.411(4)
C23 N23 1.334(3)
C23 C25 1.504(4)
N23 C38 1.447(3)
C26 C27 1.401(5)
C26 C31 1.407(4)
C27 C28 1.383(6)
C27 C32 1.527(5)
C28 C29 1.377(6)
C29 C30 1.371(6)
C30 C31 1.390(5)
C31 C35' 1.512(13)
C31 C35 1.525(7)
C32 C33 1.517(7)
C32 C34 1.544(8)
C35 C36 1.517(10)
C35 C37 1.522(8)
C35' C37' 1.508(13)
C35' C36' 1.512(13)
C38 C43 1.406(4)
C38 C39 1.408(4)
C39 C40 1.397(4)
C39 C44 1.511(7)
C39 C44' 1.526(14)
C40 C41 1.376(5)
C41 C42 1.387(5)
C42 C43 1.394(4)
C43 C47 1.517(4)
C44 C45 1.510(9)
C44 C46 1.529(9)
C44' C45' 1.512(14)
C44' C46' 1.515(14)
C47 C49 1.531(4)
C47 C48 1.533(4)
